data_7233706
loop_
_publ_author_name
'S. Uttiya'
'L. Miozzo'
'E. M. Fumagalli'
'S. Bergantin'
'R. Ruffo'
'M. Parravicini'
'A. Papagni'
'M. Moret'
'A. Sassella'

_publ_section_title
;
 Connecting molecule oxidation to single crystal structural and charge
 transport properties in rubrene derivatives
;
_journal_name_full 'Journal of Materials Chemistry C'
_journal_page_first 4147
_journal_page_last 4155
_journal_paper_doi 10.1039/C3TC32527J
_journal_volume 2
_journal_year 2014
_chemical_formula_sum 'C38 H25 Cl S2'
_chemical_formula_weight 581.19
_space_group_crystal_system monoclinic
_space_group_IT_number 14
_space_group_name_Hall '-P 2ybc'
_space_group_name_H-M_alt 'P 1 21/c 1'
_atom_sites_solution_hydrogens geom
_cell_angle_alpha 90
_cell_angle_beta 105.5490(10)
_cell_angle_gamma 90
_cell_formula_units_Z 4
_cell_length_a 10.5166(2)
_cell_length_b 17.9901(4)
_cell_length_c 15.6600(4)
_cell_measurement_reflns_used 13126
_cell_measurement_temperature 253(2)
_cell_measurement_theta_max 27.5
_cell_measurement_theta_min 1.8
_cell_volume 2854.36(11)
_computing_cell_refinement
;
CrystalClear-SM Expert 2.0 r4 (Rigaku, 2009)
;
_computing_data_collection
;
CrystalClear-SM Expert 2.0 r4 (Rigaku, 2009)
;
_computing_data_reduction
;
CrystalClear-SM Expert 2.0 r4 (Rigaku, 2009)
;
_computing_structure_refinement 'SHELXL-2013 (Sheldrick, 2013)'
_computing_structure_solution 'SHELXS-2013 (Sheldrick, 2013)'
_diffrn_ambient_temperature 253(2)
_diffrn_detector 'Curved image plate'
_diffrn_detector_area_resol_mean 10.0000
_diffrn_measured_fraction_theta_full 0.991
_diffrn_measured_fraction_theta_max 0.993
_diffrn_measurement_details
;
scan:
	Number of images: 44
	           Slice: 24.0000 - 156.0000
	     Image width: 3.0000
	        Exp time: 180.0000
	   Rotation axis: Omega
	           Omega: 0.0000
	             Chi: 0.0000
	             Phi: 180.0000
	             XTD: 127.4000
	          2theta: -0.0434
;
_diffrn_measurement_device 'Crystal Goniometer'
_diffrn_measurement_device_type 'Rigaku RAXIS II'
_diffrn_measurement_method 'profile data from \w-scans'
_diffrn_measurement_specimen_support Fiber
_diffrn_orient_matrix_type d*Trek
_diffrn_orient_matrix_UB_11 0.064552
_diffrn_orient_matrix_UB_12 0.012905
_diffrn_orient_matrix_UB_13 -0.073541
_diffrn_orient_matrix_UB_21 -0.036888
_diffrn_orient_matrix_UB_22 0.031793
_diffrn_orient_matrix_UB_23 -0.026800
_diffrn_orient_matrix_UB_31 0.034809
_diffrn_orient_matrix_UB_32 0.054034
_diffrn_orient_matrix_UB_33 0.016189
_diffrn_radiation_monochromator 'Graphite Monochromator'
_diffrn_radiation_source 'fine-focus sealed tube'
_diffrn_radiation_type MoK\a
_diffrn_radiation_wavelength 0.71075
_diffrn_reflns_av_R_equivalents 0.0282
_diffrn_reflns_av_unetI/netI 0.0390
_diffrn_reflns_Laue_measured_fraction_full 0.991
_diffrn_reflns_Laue_measured_fraction_max 0.993
_diffrn_reflns_limit_h_max 13
_diffrn_reflns_limit_h_min -13
_diffrn_reflns_limit_k_max 23
_diffrn_reflns_limit_k_min -22
_diffrn_reflns_limit_l_max 20
_diffrn_reflns_limit_l_min -18
_diffrn_reflns_number 16313
_diffrn_reflns_point_group_measured_fraction_full 0.991
_diffrn_reflns_point_group_measured_fraction_max 0.993
_diffrn_reflns_theta_full 25.242
_diffrn_reflns_theta_max 27.495
_diffrn_reflns_theta_min 2.264
_diffrn_source_current 35.0
_diffrn_source_power 1.8
_diffrn_source_voltage 50.0
_exptl_absorpt_coefficient_mu 0.31
_exptl_absorpt_correction_T_max 0.903
_exptl_absorpt_correction_T_min 0.851
_exptl_absorpt_correction_type numerical
_exptl_absorpt_process_details
;
'CrystalClear-SM Expert 2.0 r4 (Rigaku, 2009)'
;
_exptl_crystal_colour Red
_exptl_crystal_description Prism
_exptl_crystal_F_000 1208
_exptl_crystal_size_max 0.80
_exptl_crystal_size_mid 0.50
_exptl_crystal_size_min 0.24
_refine_diff_density_max 0.254
_refine_diff_density_min -0.310
_refine_diff_density_rms 0.041
_refine_ls_extinction_coef .
_refine_ls_extinction_method none
_refine_ls_goodness_of_fit_ref 1.014
_refine_ls_hydrogen_treatment constr
_refine_ls_matrix_type full
_refine_ls_number_parameters 386
_refine_ls_number_reflns 6499
_refine_ls_number_restraints 407
_refine_ls_restrained_S_all 0.994
_refine_ls_R_factor_all 0.0530
_refine_ls_R_factor_gt 0.0459
_refine_ls_shift/su_max 0.000
_refine_ls_shift/su_mean 0.000
_refine_ls_structure_factor_coef Fsqd
_refine_ls_weighting_details 'w=1/[\s^2^(Fo^2^)+(0.0434P)^2^+1.4729P] where P=(Fo^2^+2Fc^2^)/3'
_refine_ls_weighting_scheme calc
_refine_ls_wR_factor_gt 0.1080
_refine_ls_wR_factor_ref 0.1131
_reflns_Friedel_coverage 0.000
_reflns_Friedel_fraction_full .
_reflns_Friedel_fraction_max .
_reflns_number_gt 5783
_reflns_number_total 6500
_reflns_threshold_expression 'I > 2\s(I)'
_cod_data_source_file 1000004.cif
_cod_data_source_block PCOD1000004
_cod_depositor_comments
;
The following automatic conversions were performed:

data item '_exptl_absorpt_correction_type' value 'Numerical' was
changed to 'numerical' in accordance with the built-in table derived
from the CIF Core dictionary named 'cif_core.dic' version 2.4.5 last
updated on 2014-11-21.

Automatic conversion script
Id: cif_fix_values 6909 2019-04-08 15:41:33Z antanas 
;
_cod_original_cell_volume 2854.35(11)
_cod_original_sg_symbol_H-M 'P 21/c'
_cod_original_formula_sum 'C38 H25 Cl1 S2 '
_cod_database_code 7233706
_shelx_space_group_comment
;
The symmetry employed for this shelxl refinement is uniquely defined
by the following loop, which should always be used as a source of
symmetry information in preference to the above space-group names.
They are only intended as comments.
;

loop_
_space_group_symop_operation_xyz
'x, y, z'
'-x, y+1/2, -z+1/2'
'-x, -y, -z'
'x, -y-1/2, z-1/2'

loop_
_atom_site_label
_atom_site_type_symbol
_atom_site_fract_x
_atom_site_fract_y
_atom_site_fract_z
_atom_site_U_iso_or_equiv
_atom_site_adp_type
_atom_site_occupancy
_atom_site_site_symmetry_order
_atom_site_calc_flag
_atom_site_refinement_flags_posn
_atom_site_refinement_flags_adp
_atom_site_refinement_flags_occupancy
_atom_site_disorder_assembly
_atom_site_disorder_group
C1 C 0.26123(17) 0.03236(10) 0.38676(12) 0.0339(4) Uani 1 1 d . U . . .
C2 C 0.22629(19) -0.00248(10) 0.45666(14) 0.0410(4) Uani 1 1 d . U . . .
H2 H 0.2793 0.0033 0.5142 0.049 Uiso 1 1 calc R U . . .
C3 C 0.1132(2) -0.04574(12) 0.44121(17) 0.0528(5) Uani 1 1 d . U . . .
H3 H 0.0902 -0.0683 0.4884 0.063 Uiso 1 1 calc R U . . .
C4 C 0.0347(2) -0.05527(13) 0.35573(19) 0.0597(6) Uani 1 1 d . U . . .
H4 H -0.0419 -0.0836 0.3455 0.072 Uiso 1 1 calc R U . . .
C5 C 0.0698(2) -0.02292(13) 0.28576(17) 0.0560(6) Uani 1 1 d . U . . .
H5 H 0.0177 -0.0303 0.2283 0.067 Uiso 1 1 calc R U . . .
C6 C 0.18260(19) 0.02073(11) 0.30031(14) 0.0436(4) Uani 1 1 d . U . . .
H6 H 0.2059 0.0422 0.2526 0.052 Uiso 1 1 calc R U . . .
C7 C 0.64539(16) 0.27376(9) 0.60038(11) 0.0305(3) Uani 1 1 d . U . . .
C8 C 0.70572(18) 0.34258(10) 0.59972(12) 0.0364(4) Uani 1 1 d . U . . .
H8 H 0.6587 0.3813 0.5662 0.044 Uiso 1 1 calc R U . . .
C9 C 0.83572(19) 0.35401(12) 0.64878(14) 0.0451(5) Uani 1 1 d . U . . .
H9 H 0.8751 0.4000 0.6465 0.054 Uiso 1 1 calc R U . . .
C10 C 0.90672(18) 0.29849(13) 0.70040(13) 0.0463(5) Uani 1 1 d . U . . .
H10 H 0.9926 0.3071 0.7343 0.056 Uiso 1 1 calc R U . . .
C11 C 0.84924(19) 0.22993(13) 0.70137(13) 0.0453(5) Uani 1 1 d . U . . .
H11 H 0.8969 0.1918 0.7357 0.054 Uiso 1 1 calc R U . . .
C12 C 0.72076(17) 0.21725(11) 0.65155(12) 0.0379(4) Uani 1 1 d . U . . .
H12 H 0.6839 0.1703 0.6521 0.045 Uiso 1 1 calc R U . . .
C13 C 0.42044(16) 0.32711(9) 0.50939(12) 0.0329(4) Uani 1 1 d . U . . .
C14 C 0.4185(2) 0.38961(11) 0.56206(15) 0.0459(5) Uani 1 1 d . U . . .
H14 H 0.4719 0.3909 0.6200 0.055 Uiso 1 1 calc R U . . .
C15 C 0.3381(3) 0.44959(13) 0.5290(2) 0.0691(7) Uani 1 1 d . U . . .
H15 H 0.3386 0.4910 0.5647 0.083 Uiso 1 1 calc R U . . .
C16 C 0.2576(3) 0.44872(15) 0.4442(2) 0.0790(8) Uani 1 1 d . U . . .
H16 H 0.2024 0.4888 0.4230 0.095 Uiso 1 1 calc R U . . .
C17 C 0.2586(2) 0.38818(14) 0.39029(19) 0.0641(6) Uani 1 1 d . U . . .
H17 H 0.2052 0.3877 0.3324 0.077 Uiso 1 1 calc R U . . .
C18 C 0.33969(18) 0.32794(11) 0.42281(14) 0.0420(4) Uani 1 1 d . U . . .
H18 H 0.3401 0.2874 0.3861 0.050 Uiso 1 1 calc R U . . .
C19 C 0.58661(15) 0.18849(9) 0.42938(10) 0.0283(3) Uani 1 1 d . U . . .
C20 C 0.58605(16) 0.12262(9) 0.37635(11) 0.0300(3) Uani 1 1 d . U . . .
C21 C 0.68684(18) 0.10832(10) 0.33328(12) 0.0366(4) Uani 1 1 d . U . . .
H21 H 0.7515 0.1440 0.3351 0.044 Uiso 1 1 calc R U . . .
C22 C 0.6899(2) 0.04281(11) 0.28924(14) 0.0448(5) Uani 1 1 d . U . . .
H22 H 0.7573 0.0343 0.2623 0.054 Uiso 1 1 calc R U . . .
C23 C 0.5930(2) -0.01123(11) 0.28439(14) 0.0466(5) Uani 1 1 d . U . . .
H23 H 0.5975 -0.0561 0.2558 0.056 Uiso 1 1 calc R U . . .
C24 C 0.49122(19) 0.00177(10) 0.32162(13) 0.0404(4) Uani 1 1 d . U . . .
H24 H 0.4258 -0.0340 0.3168 0.049 Uiso 1 1 calc R U . . .
C25 C 0.48419(17) 0.06918(9) 0.36749(11) 0.0316(3) Uani 1 1 d . U . . .
C26 C 0.37598(16) 0.08430(9) 0.40432(11) 0.0302(3) Uani 1 1 d . U . . .
C27 C 0.38004(15) 0.14713(9) 0.45651(11) 0.0282(3) Uani 1 1 d . U . . .
C28 C 0.26802(15) 0.16879(9) 0.49162(11) 0.0306(3) Uani 1 1 d . U . . .
C29 C 0.29192(16) 0.20315(9) 0.56940(11) 0.0313(3) Uani 1 1 d . U . . .
C30 C 0.43218(16) 0.22163(9) 0.61712(11) 0.0304(3) Uani 1 1 d . U . . .
H30 H 0.4783 0.1753 0.6391 0.036 Uiso 1 1 calc R U . . .
C31 C 0.50067(15) 0.25764(9) 0.54842(11) 0.0275(3) Uani 1 1 d . U . . .
C32 C 0.49279(15) 0.19670(9) 0.47638(10) 0.0265(3) Uani 1 1 d . U . . .
C33 C 0.42519(19) 0.26824(11) 0.69557(12) 0.0399(4) Uani 1 1 d . U . . .
H33 H 0.4999 0.2880 0.7350 0.048 Uiso 1 1 calc R U . . .
C34 C 0.3046(2) 0.27904(12) 0.70427(13) 0.0451(5) Uani 1 1 d . U . . .
H34 H 0.2889 0.3057 0.7513 0.054 Uiso 1 1 calc R U . . .
S2 S 0.17624(5) 0.23924(3) 0.62045(3) 0.04500(14) Uani 1 1 d . U . . .
C35A C 0.6880(7) 0.2486(6) 0.4274(12) 0.0301(6) Uani 0.751(3) 1 d D U P A 1
C36A C 0.8220(9) 0.2464(7) 0.4625(9) 0.0412(9) Uani 0.751(3) 1 d D U P A 1
H36A H 0.8666 0.2064 0.4945 0.049 Uiso 0.751(3) 1 calc R U P A 1
C37A C 0.8859(6) 0.3128(3) 0.4444(5) 0.0414(8) Uani 0.751(3) 1 d D U P A 1
H37A H 0.9764 0.3210 0.4633 0.050 Uiso 0.751(3) 1 calc R U P A 1
C38A C 0.7971(3) 0.3625(2) 0.3959(3) 0.0418(8) Uani 0.751(3) 1 d D U P A 1
H38A H 0.8203 0.4086 0.3778 0.050 Uiso 0.751(3) 1 calc R U P A 1
S1A S 0.63749(8) 0.32996(4) 0.37204(6) 0.0384(2) Uani 0.751(3) 1 d D U P A 1
C35B C 0.677(2) 0.244(2) 0.428(4) 0.0301(6) Uani 0.249(3) 1 d D U P A 2
S1B S 0.8454(6) 0.2389(5) 0.4690(7) 0.0412(9) Uani 0.249(3) 1 d D U P A 2
C38B C 0.870(2) 0.3251(11) 0.4297(17) 0.0414(8) Uani 0.249(3) 1 d D U P A 2
H38B H 0.9521 0.3472 0.4387 0.050 Uiso 0.249(3) 1 calc R U P A 2
C37B C 0.7558(11) 0.3576(9) 0.3840(11) 0.0418(8) Uani 0.249(3) 1 d D U P A 2
H37B H 0.7488 0.4040 0.3571 0.050 Uiso 0.249(3) 1 calc R U P A 2
C36B C 0.6496(13) 0.3099(6) 0.3837(9) 0.0384(2) Uani 0.249(3) 1 d D U P A 2
H36B H 0.5634 0.3228 0.3542 0.046 Uiso 0.249(3) 1 calc R U P A 2
Cl Cl 0.10641(4) 0.16318(3) 0.42514(3) 0.04508(13) Uani 1 1 d . U . . .

loop_
_atom_site_aniso_label
_atom_site_aniso_U_11
_atom_site_aniso_U_22
_atom_site_aniso_U_33
_atom_site_aniso_U_23
_atom_site_aniso_U_13
_atom_site_aniso_U_12
C1 0.0328(8) 0.0299(8) 0.0385(9) -0.0041(7) 0.0086(7) 0.0012(7)
C2 0.0399(9) 0.0353(9) 0.0476(11) 0.0036(8) 0.0111(8) 0.0011(8)
C3 0.0473(11) 0.0393(11) 0.0755(15) 0.0102(10) 0.0230(11) 0.0000(9)
C4 0.0412(11) 0.0451(12) 0.0895(18) -0.0059(12) 0.0118(11) -0.0097(9)
C5 0.0449(11) 0.0506(12) 0.0630(14) -0.0149(11) -0.0019(10) -0.0071(10)
C6 0.0443(10) 0.0432(10) 0.0397(10) -0.0080(8) 0.0049(8) -0.0031(8)
C7 0.0309(8) 0.0338(8) 0.0272(8) -0.0040(7) 0.0083(6) -0.0002(7)
C8 0.0370(9) 0.0346(9) 0.0382(10) -0.0045(7) 0.0109(7) -0.0016(7)
C9 0.0384(9) 0.0479(11) 0.0507(11) -0.0147(9) 0.0150(8) -0.0103(8)
C10 0.0308(9) 0.0668(13) 0.0398(10) -0.0140(9) 0.0066(8) -0.0027(9)
C11 0.0346(9) 0.0617(12) 0.0372(10) 0.0044(9) 0.0055(8) 0.0092(9)
C12 0.0350(8) 0.0412(9) 0.0368(9) 0.0025(8) 0.0084(7) 0.0032(8)
C13 0.0319(8) 0.0298(8) 0.0381(9) 0.0040(7) 0.0115(7) 0.0037(7)
C14 0.0496(11) 0.0337(9) 0.0565(12) -0.0036(9) 0.0182(9) 0.0057(8)
C15 0.0719(16) 0.0375(11) 0.099(2) -0.0015(12) 0.0250(15) 0.0177(11)
C16 0.0717(17) 0.0487(14) 0.109(2) 0.0229(14) 0.0117(16) 0.0289(13)
C17 0.0567(13) 0.0569(14) 0.0701(16) 0.0246(12) 0.0024(12) 0.0141(11)
C18 0.0401(10) 0.0407(10) 0.0433(10) 0.0098(8) 0.0082(8) 0.0049(8)
C19 0.0300(8) 0.0287(8) 0.0256(8) 0.0030(6) 0.0065(6) 0.0033(6)
C20 0.0350(8) 0.0296(8) 0.0261(8) 0.0028(6) 0.0092(6) 0.0050(7)
C21 0.0424(9) 0.0357(9) 0.0362(9) 0.0026(7) 0.0185(8) 0.0042(7)
C22 0.0535(11) 0.0434(10) 0.0451(11) -0.0010(8) 0.0263(9) 0.0092(9)
C23 0.0583(12) 0.0373(10) 0.0498(12) -0.0095(9) 0.0242(10) 0.0053(9)
C24 0.0464(10) 0.0327(9) 0.0446(10) -0.0061(8) 0.0163(8) 0.0003(8)
C25 0.0368(8) 0.0297(8) 0.0281(8) -0.0002(6) 0.0083(7) 0.0042(7)
C26 0.0314(8) 0.0304(8) 0.0276(8) 0.0013(6) 0.0056(6) 0.0021(6)
C27 0.0283(7) 0.0294(8) 0.0265(8) 0.0003(6) 0.0063(6) 0.0016(6)
C28 0.0260(7) 0.0332(8) 0.0321(8) -0.0017(7) 0.0069(6) 0.0001(6)
C29 0.0307(8) 0.0323(8) 0.0330(8) 0.0001(7) 0.0121(7) 0.0012(7)
C30 0.0308(8) 0.0338(8) 0.0265(8) 0.0014(7) 0.0076(6) 0.0017(7)
C31 0.0289(7) 0.0279(8) 0.0259(8) -0.0004(6) 0.0077(6) 0.0018(6)
C32 0.0279(7) 0.0263(7) 0.0241(7) 0.0019(6) 0.0049(6) 0.0033(6)
C33 0.0441(10) 0.0471(10) 0.0278(9) -0.0061(8) 0.0085(7) -0.0030(8)
C34 0.0533(11) 0.0511(11) 0.0349(10) -0.0085(8) 0.0186(9) -0.0003(9)
S2 0.0374(2) 0.0566(3) 0.0457(3) -0.0124(2) 0.0193(2) 0.0013(2)
C35A 0.0331(14) 0.0293(17) 0.0312(9) 0.0007(13) 0.0143(16) -0.0001(11)
C36A 0.032(2) 0.0459(16) 0.0486(14) -0.0030(11) 0.0149(17) -0.0028(15)
C37A 0.0347(17) 0.042(2) 0.050(3) -0.0018(14) 0.0168(16) -0.0033(14)
C38A 0.042(2) 0.0365(12) 0.0536(18) 0.0002(12) 0.024(2) -0.0089(17)
S1A 0.0421(4) 0.0326(4) 0.0418(4) 0.0093(3) 0.0136(3) 0.0020(3)
C35B 0.0331(14) 0.0293(17) 0.0312(9) 0.0007(13) 0.0143(16) -0.0001(11)
S1B 0.032(2) 0.0459(16) 0.0486(14) -0.0030(11) 0.0149(17) -0.0028(15)
C38B 0.0347(17) 0.042(2) 0.050(3) -0.0018(14) 0.0168(16) -0.0033(14)
C37B 0.042(2) 0.0365(12) 0.0536(18) 0.0002(12) 0.024(2) -0.0089(17)
C36B 0.0421(4) 0.0326(4) 0.0418(4) 0.0093(3) 0.0136(3) 0.0020(3)
Cl 0.0290(2) 0.0532(3) 0.0493(3) -0.0114(2) 0.00384(19) 0.00370(19)

loop_
_atom_type_symbol
_atom_type_description
_atom_type_scat_dispersion_real
_atom_type_scat_dispersion_imag
_atom_type_scat_source
C C 0.0033 0.0016 'International Tables Vol C Tables 4.2.6.8 and 6.1.1.4'
H H 0.0000 0.0000 'International Tables Vol C Tables 4.2.6.8 and 6.1.1.4'
S S 0.1246 0.1234 'International Tables Vol C Tables 4.2.6.8 and 6.1.1.4'
Cl Cl 0.1484 0.1585 'International Tables Vol C Tables 4.2.6.8 and 6.1.1.4'

loop_
_geom_angle_atom_site_label_1
_geom_angle_atom_site_label_2
_geom_angle_atom_site_label_3
_geom_angle
_geom_angle_site_symmetry_1
_geom_angle_site_symmetry_3
C2 C1 C6 118.73(17) . .
C2 C1 C26 120.49(16) . .
C6 C1 C26 120.70(17) . .
C3 C2 C1 120.6(2) . .
C4 C3 C2 120.0(2) . .
C5 C4 C3 120.0(2) . .
C4 C5 C6 120.5(2) . .
C5 C6 C1 120.0(2) . .
C8 C7 C12 117.41(16) . .
C8 C7 C31 123.24(15) . .
C12 C7 C31 119.35(15) . .
C9 C8 C7 120.61(18) . .
C10 C9 C8 121.07(19) . .
C9 C10 C11 119.18(18) . .
C10 C11 C12 120.42(19) . .
C11 C12 C7 121.27(18) . .
C18 C13 C14 117.65(17) . .
C18 C13 C31 121.40(16) . .
C14 C13 C31 120.78(16) . .
C15 C14 C13 120.7(2) . .
C16 C15 C14 120.7(2) . .
C15 C16 C17 119.9(2) . .
C16 C17 C18 119.8(2) . .
C17 C18 C13 121.3(2) . .
C35B C19 C32 121(3) . .
C35B C19 C20 119(3) . .
C32 C19 C20 119.85(15) . .
C32 C19 C35A 122.4(8) . .
C20 C19 C35A 117.7(8) . .
C25 C20 C21 118.02(15) . .
C25 C20 C19 119.89(14) . .
C21 C20 C19 122.08(15) . .
C22 C21 C20 120.97(17) . .
C21 C22 C23 120.75(17) . .
C24 C23 C22 120.03(18) . .
C23 C24 C25 120.90(18) . .
C20 C25 C24 119.18(15) . .
C20 C25 C26 119.50(15) . .
C24 C25 C26 121.32(16) . .
C27 C26 C25 119.27(15) . .
C27 C26 C1 120.92(14) . .
C25 C26 C1 119.81(15) . .
C26 C27 C32 121.43(14) . .
C26 C27 C28 122.07(15) . .
C32 C27 C28 116.44(14) . .
C29 C28 C27 119.30(15) . .
C29 C28 Cl 119.30(13) . .
C27 C28 Cl 120.61(12) . .
C28 C29 C30 118.59(14) . .
C28 C29 S2 127.42(13) . .
C30 C29 S2 113.65(12) . .
C29 C30 C33 105.85(14) . .
C29 C30 C31 108.50(13) . .
C33 C30 C31 117.18(14) . .
C13 C31 C7 114.41(13) . .
C13 C31 C32 111.49(13) . .
C7 C31 C32 111.47(12) . .
C13 C31 C30 107.51(13) . .
C7 C31 C30 106.34(13) . .
C32 C31 C30 104.95(12) . .
C19 C32 C27 118.53(14) . .
C19 C32 C31 123.44(14) . .
C27 C32 C31 118.02(13) . .
C34 C33 C30 115.02(17) . .
C33 C34 S2 115.26(15) . .
C29 S2 C34 90.19(9) . .
C36A C35A C19 128.4(8) . .
C36A C35A S1A 112.0(6) . .
C19 C35A S1A 119.6(5) . .
C35A C36A C37A 112.5(9) . .
C38A C37A C36A 111.6(6) . .
C37A C38A S1A 112.3(4) . .
C35A S1A C38A 91.6(3) . .
C36B C35B C19 125.3(19) . .
C36B C35B S1B 106.8(13) . .
C19 C35B S1B 127.4(19) . .
C38B S1B C35B 93.4(12) . .
C37B C38B S1B 112.7(15) . .
C38B C37B C36B 109.2(15) . .
C35B C36B C37B 117.9(14) . .

loop_
_geom_bond_atom_site_label_1
_geom_bond_atom_site_label_2
_geom_bond_distance
_geom_bond_site_symmetry_2
C1 C2 1.393(3) .
C1 C6 1.400(3) .
C1 C26 1.492(2) .
C2 C3 1.387(3) .
C3 C4 1.382(4) .
C4 C5 1.376(4) .
C5 C6 1.389(3) .
C7 C8 1.392(2) .
C7 C12 1.401(3) .
C7 C31 1.549(2) .
C8 C9 1.392(3) .
C9 C10 1.373(3) .
C10 C11 1.376(3) .
C11 C12 1.386(3) .
C13 C18 1.394(3) .
C13 C14 1.398(3) .
C13 C31 1.540(2) .
C14 C15 1.383(3) .
C15 C16 1.370(4) .
C16 C17 1.380(4) .
C17 C18 1.389(3) .
C19 C35B 1.38(2) .
C19 C32 1.388(2) .
C19 C20 1.446(2) .
C19 C35A 1.525(6) .
C20 C25 1.418(2) .
C20 C21 1.424(2) .
C21 C22 1.370(3) .
C22 C23 1.396(3) .
C23 C24 1.369(3) .
C24 C25 1.422(2) .
C25 C26 1.433(2) .
C26 C27 1.389(2) .
C27 C32 1.449(2) .
C27 C28 1.480(2) .
C28 C29 1.328(2) .
C28 Cl 1.7417(17) .
C29 C30 1.501(2) .
C29 S2 1.7498(16) .
C30 C33 1.505(2) .
C30 C31 1.585(2) .
C31 C32 1.559(2) .
C33 C34 1.325(3) .
C34 S2 1.763(2) .
C35A C36A 1.369(12) .
C35A S1A 1.711(9) .
C36A C37A 1.435(12) .
C37A C38A 1.366(5) .
C38A S1A 1.722(3) .
C35B C36B 1.37(2) .
C35B S1B 1.71(2) .
S1B C38B 1.712(16) .
C38B C37B 1.350(14) .
C37B C36B 1.407(14) .
